data_4001882
loop_
_publ_author_name
'Williams, Matthew S.'
'West, J. Palmer'
'Hwu, Shiou-Jyh'

_publ_section_title
;
 KMn3O2(Ge2O7): AnS= 2 Magnetic Insulator Featuring Pillared Kagome
 Lattice
;
_journal_issue 4
_journal_name_full 'Chemistry of Materials'
_journal_page_first 1502
_journal_paper_doi 10.1021/cm403237u
_journal_volume 26
_journal_year 2014
_chemical_formula_sum 'Ge2 K0.35 Mn3 O9 Rb0.65'
_chemical_formula_weight 523.24
_chemical_name_systematic
; 
 ? 
;
_space_group_IT_number 194
_symmetry_cell_setting hexagonal
_symmetry_space_group_name_Hall '-P 6c 2c'
_symmetry_space_group_name_H-M 'P 63/m m c'
_atom_sites_solution_hydrogens none
_atom_sites_solution_primary direct
_atom_sites_solution_secondary difmap
_audit_creation_method SHELXL-97
_cell_angle_alpha 90.00
_cell_angle_beta 90.00
_cell_angle_gamma 120.00
_cell_formula_units_Z 2
_cell_length_a 5.8841(8)
_cell_length_b 5.8841(8)
_cell_length_c 13.795(3)
_cell_measurement_reflns_used 170
_cell_measurement_temperature 293(2)
_cell_measurement_theta_max 25.00
_cell_measurement_theta_min 2.95
_cell_volume 413.63(12)
_computing_structure_refinement 'SHELXL-97 (Sheldrick, 1997)'
_computing_structure_solution 'SHELXS-97 (Sheldrick, 1990)'
_diffrn_ambient_temperature 293(2)
_diffrn_measured_fraction_theta_full 1.000
_diffrn_measured_fraction_theta_max 1.000
_diffrn_radiation_monochromator graphite
_diffrn_radiation_source 'fine-focus sealed tube'
_diffrn_radiation_type MoK\a
_diffrn_radiation_wavelength 0.71073
_diffrn_reflns_av_R_equivalents 0.0463
_diffrn_reflns_av_sigmaI/netI 0.0143
_diffrn_reflns_limit_h_max 6
_diffrn_reflns_limit_h_min -6
_diffrn_reflns_limit_k_max 6
_diffrn_reflns_limit_k_min -6
_diffrn_reflns_limit_l_max 16
_diffrn_reflns_limit_l_min -16
_diffrn_reflns_number 3167
_diffrn_reflns_theta_full 25.00
_diffrn_reflns_theta_max 25.00
_diffrn_reflns_theta_min 2.95
_exptl_absorpt_coefficient_mu 15.639
_exptl_absorpt_correction_T_max 0.2555
_exptl_absorpt_correction_T_min 0.0621
_exptl_absorpt_correction_type multi-scan
_exptl_absorpt_process_details 'REQAB,RIGAKU/MSC,The Woodlands,TX,USA,1999.'
_exptl_crystal_colour brown
_exptl_crystal_density_diffrn 4.201
_exptl_crystal_density_method 'not measured'
_exptl_crystal_description column
_exptl_crystal_F_000 483
_exptl_crystal_size_max 0.40
_exptl_crystal_size_mid 0.12
_exptl_crystal_size_min 0.12
_refine_diff_density_max 1.584
_refine_diff_density_min -0.687
_refine_diff_density_rms 0.176
_refine_ls_extinction_method none
_refine_ls_goodness_of_fit_ref 1.217
_refine_ls_hydrogen_treatment none
_refine_ls_matrix_type full
_refine_ls_number_parameters 18
_refine_ls_number_reflns 170
_refine_ls_number_restraints 0
_refine_ls_restrained_S_all 1.217
_refine_ls_R_factor_all 0.0311
_refine_ls_R_factor_gt 0.0303
_refine_ls_shift/su_max 0.001
_refine_ls_shift/su_mean 0.000
_refine_ls_structure_factor_coef Fsqd
_refine_ls_weighting_details 'calc w=1/[\s^2^(Fo^2^)+(0.0328P)^2^+3.2712P] where P=(Fo^2^+2Fc^2^)/3'
_refine_ls_weighting_scheme calc
_refine_ls_wR_factor_gt 0.0716
_refine_ls_wR_factor_ref 0.0721
_reflns_number_gt 164
_reflns_number_total 170
_reflns_threshold_expression >2sigma(I)
_cod_data_source_file cm403237u_si_002.cif
_cod_data_source_block K0.35(1)Rb0.65(1)Mn3O2(Ge2O7)
_cod_depositor_comments
;
The following automatic conversions were performed:

'_symmetry_cell_setting' value 'Hexagonal' changed to 'hexagonal'
according to
/usr/data/users/saulius/automatic-downloads/current/ACS/lib/dictionaries/cif_core.dic
dictionary named 'cif_core.dic' version 2.4.2 from 2011-04-26.

Automatic conversion script
Id: cif_fix_values 2281 2013-09-26 08:29:07Z andrius 
;
_cod_original_cell_volume 413.64(12)
_cod_original_sg_symbol_H-M P6(3)/mmc
_cod_database_code 4001882

loop_
_symmetry_equiv_pos_as_xyz
'x, y, z'
'-y, x-y, z'
'-x+y, -x, z'
'-x, -y, z+1/2'
'y, -x+y, z+1/2'
'x-y, x, z+1/2'
'y, x, -z'
'x-y, -y, -z'
'-x, -x+y, -z'
'-y, -x, -z+1/2'
'-x+y, y, -z+1/2'
'x, x-y, -z+1/2'
'-x, -y, -z'
'y, -x+y, -z'
'x-y, x, -z'
'x, y, -z-1/2'
'-y, x-y, -z-1/2'
'-x+y, -x, -z-1/2'
'-y, -x, z'
'-x+y, y, z'
'x, x-y, z'
'y, x, z-1/2'
'x-y, -y, z-1/2'
'-x, -x+y, z-1/2'

loop_
_atom_site_label
_atom_site_type_symbol
_atom_site_fract_x
_atom_site_fract_y
_atom_site_fract_z
_atom_site_U_iso_or_equiv
_atom_site_adp_type
_atom_site_occupancy
_atom_site_symmetry_multiplicity
_atom_site_calc_flag
_atom_site_refinement_flags
K K 0.6667 0.3333 0.2500 0.0188(8) Uani 0.353(17) 12 d SP
Rb Rb 0.6667 0.3333 0.2500 0.0188(8) Uani 0.647(17) 12 d SP
Ge Ge 1.0000 0.0000 0.37466(7) 0.0103(4) Uani 1 6 d S
Mn Mn 1.0000 0.5000 0.5000 0.0093(4) Uani 1 4 d S
O1 O 0.6667 0.3333 0.5596(5) 0.0109(15) Uiso 1 6 d S
O2 O 0.078(3) 0.0389(17) 0.2500 0.023(5) Uiso 0.33 4 d SP
O3 O 0.3270(9) 0.1635(4) 0.4134(3) 0.0183(10) Uiso 1 2 d S

loop_
_atom_site_aniso_label
_atom_site_aniso_U_11
_atom_site_aniso_U_22
_atom_site_aniso_U_33
_atom_site_aniso_U_23
_atom_site_aniso_U_13
_atom_site_aniso_U_12
K 0.0228(9) 0.0228(9) 0.0109(10) 0.000 0.000 0.0114(5)
Rb 0.0228(9) 0.0228(9) 0.0109(10) 0.000 0.000 0.0114(5)
Ge 0.0123(5) 0.0123(5) 0.0063(7) 0.000 0.000 0.0062(3)
Mn 0.0078(7) 0.0073(6) 0.0130(7) -0.0013(2) -0.0027(5) 0.0039(3)

loop_
_atom_type_symbol
_atom_type_description
_atom_type_scat_dispersion_real
_atom_type_scat_dispersion_imag
_atom_type_scat_source
O O 0.0106 0.0060 'International Tables Vol C Tables 4.2.6.8 and 6.1.1.4'
K K 0.2009 0.2494 'International Tables Vol C Tables 4.2.6.8 and 6.1.1.4'
Mn Mn 0.3368 0.7283 'International Tables Vol C Tables 4.2.6.8 and 6.1.1.4'
Ge Ge 0.1547 1.8001 'International Tables Vol C Tables 4.2.6.8 and 6.1.1.4'
Rb Rb -0.9393 2.9676 'International Tables Vol C Tables 4.2.6.8 and 6.1.1.4'

loop_
_geom_angle_atom_site_label_1
_geom_angle_atom_site_label_2
_geom_angle_atom_site_label_3
_geom_angle
_geom_angle_site_symmetry_1
_geom_angle_site_symmetry_3
O3 K O3 104.94(18) 17_656 2_655
O3 K O3 63.68(14) 17_656 16_556
O3 K O3 144.53(7) 2_655 16_556
O3 K O3 144.53(7) 17_656 3_665
O3 K O3 63.68(14) 2_655 3_665
O3 K O3 144.53(7) 16_556 3_665
O3 K O3 63.68(14) 17_656 18_666
O3 K O3 144.53(7) 2_655 18_666
O3 K O3 63.68(14) 16_556 18_666
O3 K O3 104.94(18) 3_665 18_666
O3 K O3 144.53(7) 17_656 .
O3 K O3 63.68(14) 2_655 .
O3 K O3 104.94(18) 16_556 .
O3 K O3 63.68(14) 3_665 .
O3 K O3 144.53(7) 18_666 .
O3 K O2 52.47(9) 17_656 2_655
O3 K O2 52.47(9) 2_655 2_655
O3 K O2 107.73(4) 16_556 2_655
O3 K O2 107.73(4) 3_665 2_655
O3 K O2 107.73(4) 18_666 2_655
O3 K O2 107.73(4) . 2_655
O3 K O2 107.73(4) 17_656 .
O3 K O2 107.73(4) 2_655 .
O3 K O2 52.47(9) 16_556 .
O3 K O2 107.73(4) 3_665 .
O3 K O2 107.73(4) 18_666 .
O3 K O2 52.47(9) . .
O2 K O2 120.000(1) 2_655 .
O3 K O2 107.73(4) 17_656 3_665
O3 K O2 107.73(4) 2_655 3_665
O3 K O2 107.73(4) 16_556 3_665
O3 K O2 52.47(9) 3_665 3_665
O3 K O2 52.47(9) 18_666 3_665
O3 K O2 107.73(4) . 3_665
O2 K O2 120.000(2) 2_655 3_665
O2 K O2 120.000(1) . 3_665
O3 K Ge 79.32(9) 17_656 .
O3 K Ge 25.62(9) 2_655 .
O3 K Ge 129.045(13) 16_556 .
O3 K Ge 85.04(6) 3_665 .
O3 K Ge 129.045(13) 18_666 .
O3 K Ge 85.04(6) . .
O2 K Ge 26.850(14) 2_655 .
O2 K Ge 116.493(4) . .
O2 K Ge 116.493(4) 3_665 .
O3 K Ge 25.62(9) 17_656 16_556
O3 K Ge 79.32(9) 2_655 16_556
O3 K Ge 85.04(6) 16_556 16_556
O3 K Ge 129.045(13) 3_665 16_556
O3 K Ge 85.04(6) 18_666 16_556
O3 K Ge 129.045(13) . 16_556
O2 K Ge 26.850(14) 2_655 16_556
O2 K Ge 116.493(4) . 16_556
O2 K Ge 116.493(4) 3_665 16_556
Ge K Ge 53.70(3) . 16_556
O3 K Ge 129.045(13) 17_656 1_565
O3 K Ge 85.04(6) 2_655 1_565
O3 K Ge 129.045(13) 16_556 1_565
O3 K Ge 25.62(9) 3_665 1_565
O3 K Ge 79.32(9) 18_666 1_565
O3 K Ge 85.04(6) . 1_565
O2 K Ge 116.493(4) 2_655 1_565
O2 K Ge 116.493(4) . 1_565
O2 K Ge 26.850(14) 3_665 1_565
Ge K Ge 101.187(18) . 1_565
Ge K Ge 127.013(7) 16_556 1_565
O3 Ge O3 111.12(12) 1_655 3_655
O3 Ge O3 111.12(12) 1_655 2_655
O3 Ge O3 111.12(12) 3_655 2_655
O3 Ge O2 113.8(3) 1_655 3_655
O3 Ge O2 94.8(6) 3_655 3_655
O3 Ge O2 113.8(3) 2_655 3_655
O3 Ge O2 113.8(3) 1_655 2_655
O3 Ge O2 113.8(3) 3_655 2_655
O3 Ge O2 94.8(6) 2_655 2_655
O2 Ge O2 22.4(10) 3_655 2_655
O3 Ge O2 94.8(6) 1_655 1_655
O3 Ge O2 113.8(3) 3_655 1_655
O3 Ge O2 113.8(3) 2_655 1_655
O2 Ge O2 22.4(10) 3_655 1_655
O2 Ge O2 22.4(10) 2_655 1_655
O3 Ge K 124.24(5) 1_655 .
O3 Ge K 124.24(5) 3_655 .
O3 Ge K 44.62(13) 2_655 .
O2 Ge K 70.1(3) 3_655 .
O2 Ge K 50.2(6) 2_655 .
O2 Ge K 70.1(3) 1_655 .
O3 Ge K 124.24(5) 1_655 1_545
O3 Ge K 44.62(13) 3_655 1_545
O3 Ge K 124.24(5) 2_655 1_545
O2 Ge K 50.2(6) 3_655 1_545
O2 Ge K 70.1(3) 2_655 1_545
O2 Ge K 70.1(3) 1_655 1_545
K Ge K 101.187(18) . 1_545
O3 Ge Rb 124.24(5) 1_655 1_545
O3 Ge Rb 44.62(13) 3_655 1_545
O3 Ge Rb 124.24(5) 2_655 1_545
O2 Ge Rb 50.2(6) 3_655 1_545
O2 Ge Rb 70.1(3) 2_655 1_545
O2 Ge Rb 70.1(3) 1_655 1_545
K Ge Rb 101.187(18) . 1_545
K Ge Rb 0.0 1_545 1_545
O3 Ge Rb 44.62(13) 1_655 1_655
O3 Ge Rb 124.24(5) 3_655 1_655
O3 Ge Rb 124.24(5) 2_655 1_655
O2 Ge Rb 70.1(3) 3_655 1_655
O2 Ge Rb 70.1(3) 2_655 1_655
O2 Ge Rb 50.2(6) 1_655 1_655
K Ge Rb 101.187(18) . 1_655
K Ge Rb 101.187(18) 1_545 1_655
Rb Ge Rb 101.187(18) 1_545 1_655
O3 Ge K 44.62(13) 1_655 1_655
O3 Ge K 124.24(5) 3_655 1_655
O3 Ge K 124.24(5) 2_655 1_655
O2 Ge K 70.1(3) 3_655 1_655
O2 Ge K 70.1(3) 2_655 1_655
O2 Ge K 50.2(6) 1_655 1_655
K Ge K 101.187(18) . 1_655
K Ge K 101.187(18) 1_545 1_655
Rb Ge K 101.187(18) 1_545 1_655
Rb Ge K 0.0 1_655 1_655
O1 Mn O1 180.0 13_766 .
O1 Mn O3 96.29(15) 13_766 2_655
O1 Mn O3 83.71(15) . 2_655
O1 Mn O3 83.71(15) 13_766 14_666
O1 Mn O3 96.29(15) . 14_666
O3 Mn O3 180.00(10) 2_655 14_666
O1 Mn O3 96.29(15) 13_766 3_665
O1 Mn O3 83.71(15) . 3_665
O3 Mn O3 91.6(2) 2_655 3_665
O3 Mn O3 88.4(2) 14_666 3_665
O1 Mn O3 83.71(15) 13_766 15_656
O1 Mn O3 96.29(15) . 15_656
O3 Mn O3 88.4(2) 2_655 15_656
O3 Mn O3 91.6(2) 14_666 15_656
O3 Mn O3 180.00(18) 3_665 15_656
O1 Mn Mn 38.79(11) 13_766 3_775
O1 Mn Mn 141.21(11) . 3_775
O3 Mn Mn 134.72(8) 2_655 3_775
O3 Mn Mn 45.28(8) 14_666 3_775
O3 Mn Mn 89.23(11) 3_665 3_775
O3 Mn Mn 90.77(11) 15_656 3_775
O1 Mn Mn 141.21(11) 13_766 3_665
O1 Mn Mn 38.79(11) . 3_665
O3 Mn Mn 45.28(8) 2_655 3_665
O3 Mn Mn 134.72(8) 14_666 3_665
O3 Mn Mn 90.77(11) 3_665 3_665
O3 Mn Mn 89.23(11) 15_656 3_665
Mn Mn Mn 180.0 3_775 3_665
O1 Mn Mn 141.21(11) 13_766 2_655
O1 Mn Mn 38.79(11) . 2_655
O3 Mn Mn 90.77(11) 2_655 2_655
O3 Mn Mn 89.23(11) 14_666 2_655
O3 Mn Mn 45.28(8) 3_665 2_655
O3 Mn Mn 134.72(8) 15_656 2_655
Mn Mn Mn 120.0 3_775 2_655
Mn Mn Mn 60.0 3_665 2_655
O1 Mn Mn 38.79(11) 13_766 2_755
O1 Mn Mn 141.21(11) . 2_755
O3 Mn Mn 89.23(11) 2_655 2_755
O3 Mn Mn 90.77(11) 14_666 2_755
O3 Mn Mn 134.72(8) 3_665 2_755
O3 Mn Mn 45.28(8) 15_656 2_755
Mn Mn Mn 60.0 3_775 2_755
Mn Mn Mn 120.0 3_665 2_755
Mn Mn Mn 180.0 2_655 2_755
O1 Mn K 90.38(18) 13_766 .
O1 Mn K 89.62(18) . .
O3 Mn K 46.45(12) 2_655 .
O3 Mn K 133.55(12) 14_666 .
O3 Mn K 46.45(12) 3_665 .
O3 Mn K 133.55(12) 15_656 .
Mn Mn K 112.497(5) 3_775 .
Mn Mn K 67.503(5) 3_665 .
Mn Mn K 67.503(5) 2_655 .
Mn Mn K 112.497(5) 2_755 .
Mn O1 Mn 102.4(2) 3_665 .
Mn O1 Mn 102.4(2) 3_665 2_655
Mn O1 Mn 102.4(2) . 2_655
O2 O2 O2 60.000(3) 3 2
O2 O2 Ge 78.8(5) 3 16_456
O2 O2 Ge 78.8(5) 2 16_456
O2 O2 Ge 78.8(5) 3 1_455
O2 O2 Ge 78.8(5) 2 1_455
Ge O2 Ge 154.1(11) 16_456 1_455
O2 O2 K 150.0 3 .
O2 O2 K 150.000(1) 2 .
Ge O2 K 103.0(6) 16_456 .
Ge O2 K 103.0(6) 1_455 .
O2 O2 Rb 84.5(2) 3 1_455
O2 O2 Rb 24.5(2) 2 1_455
Ge O2 Rb 82.5(4) 16_456 1_455
Ge O2 Rb 82.5(4) 1_455 1_455
K O2 Rb 125.5(2) . 1_455
O2 O2 Rb 24.5(2) 3 1_445
O2 O2 Rb 84.5(2) 2 1_445
Ge O2 Rb 82.5(4) 16_456 1_445
Ge O2 Rb 82.5(4) 1_455 1_445
K O2 Rb 125.5(2) . 1_445
Rb O2 Rb 109.1(5) 1_455 1_445
Ge O3 Mn 125.18(15) 1_455 2_655
Ge O3 Mn 125.18(15) 1_455 3_665
Mn O3 Mn 89.45(16) 2_655 3_665
Ge O3 K 109.76(18) 1_455 .
Mn O3 K 101.33(14) 2_655 .
Mn O3 K 101.33(14) 3_665 .

loop_
_geom_bond_atom_site_label_1
_geom_bond_atom_site_label_2
_geom_bond_distance
_geom_bond_site_symmetry_2
K O3 2.842(4) 17_656
K O3 2.842(4) 2_655
K O3 2.842(4) 16_556
K O3 2.842(4) 3_665
K O3 2.842(4) 18_666
K O3 2.842(4) .
K O2 3.001(18) 2_655
K O2 3.001(18) .
K O2 3.001(18) 3_665
K Ge 3.8077(6) .
K Ge 3.8077(6) 16_556
K Ge 3.8077(6) 1_565
Ge O3 1.750(4) 1_655
Ge O3 1.750(4) 3_655
Ge O3 1.750(4) 2_655
Ge O2 1.765(4) 3_655
Ge O2 1.765(4) 2_655
Ge O2 1.765(4) 1_655
Ge K 3.8077(6) 1_545
Ge Rb 3.8077(6) 1_545
Ge Rb 3.8077(6) 1_655
Ge K 3.8077(6) 1_655
Mn O1 1.887(3) 13_766
Mn O1 1.887(3) .
Mn O3 2.090(3) 2_655
Mn O3 2.090(3) 14_666
Mn O3 2.090(3) 3_665
Mn O3 2.090(3) 15_656
Mn Mn 2.9421(4) 3_775
Mn Mn 2.9421(4) 3_665
Mn Mn 2.9420(4) 2_655
Mn Mn 2.9420(4) 2_755
O1 Mn 1.887(3) 3_665
O1 Mn 1.887(3) 2_655
O2 O2 0.69(3) 3
O2 O2 0.69(3) 2
O2 Ge 1.765(4) 16_456
O2 Ge 1.765(4) 1_455
O2 Rb 3.612(10) 1_455
O2 Rb 3.612(10) 1_445
O3 Ge 1.750(4) 1_455
O3 Mn 2.090(3) 2_655
O3 Mn 2.090(3) 3_665
